data_2310380
loop_
_publ_author_name
'Ferrari, A.'
'Braibanti, A.'
'Bigliardi, G.'

_publ_section_title
;
 Refinement of the crystal structure of Ni Cl2 and of unit-cell parameters
 of some anhydrous chlorides of divalent metals
;
_journal_name_full 'Acta Crystallographica (1,1948-23,1967)'
_journal_page_first 846
_journal_page_last 847
_journal_volume 16
_journal_year 1963
_chemical_formula_sum 'Cl2 Ni'
_chemical_name_systematic 'Ni Cl2'
_space_group_IT_number 166
_symmetry_space_group_name_Hall '-R 3 2"'
_symmetry_space_group_name_H-M 'R -3 m :H'
_cell_angle_alpha 90
_cell_angle_beta 90
_cell_angle_gamma 120
_cell_formula_units_Z 3
_cell_length_a 3.483
_cell_length_b 3.483
_cell_length_c 17.4
_cell_volume 182.804
_citation_journal_id_ASTM ACCRA9
_cod_data_source_file Ferrari_ACCRA9_1963_996.cif
_cod_data_source_block Cl2Ni1
_cod_original_cell_volume 182.8045
_cod_original_formula_sum 'Cl2 Ni1'
_cod_database_code 2310380

loop_
_symmetry_equiv_pos_as_xyz
x,y,z
-y,x-y,z
-x+y,-x,z
y,x,-z
-x,-x+y,-z
x-y,-y,-z
-x,-y,-z
y,-x+y,-z
x-y,x,-z
-y,-x,z
x,x-y,z
-x+y,y,z
x+2/3,y+1/3,z+1/3
-y+2/3,x-y+1/3,z+1/3
-x+y+2/3,-x+1/3,z+1/3
y+2/3,x+1/3,-z+1/3
-x+2/3,-x+y+1/3,-z+1/3
x-y+2/3,-y+1/3,-z+1/3
-x+2/3,-y+1/3,-z+1/3
y+2/3,-x+y+1/3,-z+1/3
x-y+2/3,x+1/3,-z+1/3
-y+2/3,-x+1/3,z+1/3
x+2/3,x-y+1/3,z+1/3
-x+y+2/3,y+1/3,z+1/3
x+1/3,y+2/3,z+2/3
-y+1/3,x-y+2/3,z+2/3
-x+y+1/3,-x+2/3,z+2/3
y+1/3,x+2/3,-z+2/3
-x+1/3,-x+y+2/3,-z+2/3
x-y+1/3,-y+2/3,-z+2/3
-x+1/3,-y+2/3,-z+2/3
y+1/3,-x+y+2/3,-z+2/3
x-y+1/3,x+2/3,-z+2/3
-y+1/3,-x+2/3,z+2/3
x+1/3,x-y+2/3,z+2/3
-x+y+1/3,y+2/3,z+2/3

loop_
_atom_site_label
_atom_site_type_symbol
_atom_site_fract_x
_atom_site_fract_y
_atom_site_fract_z
_atom_site_occupancy
_atom_site_U_iso_or_equiv
Ni1 Ni+2 0 0 0 1 0.0
Cl1 Cl-1 0 0 0.2551 1 0.0
